data_2017423
loop_
_publ_author_name
'Lincke, J\"org'
'L\"assig, Daniel'
'Krautscheid, Harald'

_publ_section_title
;
 Halogeno(triazolyl)zinc complexes as molecular building blocks for
 metal--organic frameworks
;
_journal_coeditor_code EG3026
_journal_issue 12
_journal_name_full 'Acta Crystallographica Section C'
_journal_page_first m488
_journal_page_last m490
_journal_paper_doi 10.1107/S010827010904668X
_journal_volume 65
_journal_year 2009
_chemical_formula_iupac '[Zn Cl2 (C11 H11 N3 O2)2], 2H2 O'
_chemical_formula_moiety 'C22 H22 Cl2 N6 O4 Zn, 2(H2 O)'
_chemical_formula_sum 'C22 H26 Cl2 N6 O6 Zn'
_chemical_formula_weight 606.76
_chemical_name_systematic
;
dichlorido[4-(3,5-dimethyl-4<i>H</i>-1,2,4-triazol-4-yl)benzoic
acid-\k<i>N</i>^1^]zinc(II) dihydrate
;
_space_group_IT_number 43
_symmetry_cell_setting orthorhombic
_symmetry_space_group_name_Hall 'F 2 -2d'
_symmetry_space_group_name_H-M 'F d d 2'
_audit_creation_method 'WinGX routine CIF_UPDATE'
_cell_angle_alpha 90
_cell_angle_beta 90
_cell_angle_gamma 90
_cell_formula_units_Z 8
_cell_length_a 15.893(3)
_cell_length_b 44.480(5)
_cell_length_c 7.3582(10)
_cell_measurement_reflns_used 10095
_cell_measurement_temperature 180(2)
_cell_measurement_theta_max 29.65
_cell_measurement_theta_min 1.83
_cell_volume 5201.7(13)
_computing_cell_refinement 'X-AREA (Stoe & Cie, 2000)'
_computing_data_collection 'X-AREA (Stoe & Cie, 2000)'
_computing_data_reduction 'X-AREA, X-RED (Stoe & Cie, 2000)'
_computing_molecular_graphics 'DIAMOND (Brandenburg, 2006)'
_computing_publication_material 'WinGX (Farrugia, 1999)'
_computing_structure_refinement
;
SHELXL97 (Sheldrick, 2008)
;
_computing_structure_solution
;
SHELXS97 (Sheldrick, 2008)
;
_diffrn_ambient_temperature 180(2)
_diffrn_detector_area_resol_mean 6.67
_diffrn_measured_fraction_theta_full 0.988
_diffrn_measured_fraction_theta_max 0.988
_diffrn_measurement_device_type 'Stoe IPDS-2T'
_diffrn_measurement_method '\w scans'
_diffrn_radiation_monochromator graphite
_diffrn_radiation_source 'fine-focus sealed tube'
_diffrn_radiation_type MoK\a
_diffrn_radiation_wavelength 0.71073
_diffrn_reflns_av_R_equivalents 0.0234
_diffrn_reflns_limit_h_max 19
_diffrn_reflns_limit_h_min -14
_diffrn_reflns_limit_k_max 52
_diffrn_reflns_limit_k_min -54
_diffrn_reflns_limit_l_max 9
_diffrn_reflns_limit_l_min -7
_diffrn_reflns_number 3974
_diffrn_reflns_theta_full 25.99
_diffrn_reflns_theta_max 25.99
_diffrn_reflns_theta_min 1.83
_diffrn_standards_number 0
_exptl_absorpt_coefficient_mu 1.21
_exptl_absorpt_correction_T_max 0.5832
_exptl_absorpt_correction_T_min 0.4171
_exptl_absorpt_correction_type numerical
_exptl_absorpt_process_details '(X-RED; Stoe & Cie, 2000)'
_exptl_crystal_colour colourless
_exptl_crystal_density_diffrn 1.557
_exptl_crystal_density_method 'not measured'
_exptl_crystal_description prism
_exptl_crystal_F_000 2496
_exptl_crystal_size_max 0.50
_exptl_crystal_size_mid 0.32
_exptl_crystal_size_min 0.15
_refine_diff_density_max 0.286
_refine_diff_density_min -0.306
_refine_ls_abs_structure_details 'Flack (1983)'
_refine_ls_abs_structure_Flack -0.009(10)
_refine_ls_extinction_coef 0.00178(17)
_refine_ls_extinction_expression Fc^*^=kFc[1+0.001xFc^2^\l^3^/sin(2\q)]^-1/4^
_refine_ls_extinction_method SHELXL
_refine_ls_goodness_of_fit_ref 1.086
_refine_ls_hydrogen_treatment mixed
_refine_ls_matrix_type full
_refine_ls_number_parameters 180
_refine_ls_number_reflns 2189
_refine_ls_number_restraints 4
_refine_ls_restrained_S_all 1.085
_refine_ls_R_factor_gt 0.0248
_refine_ls_shift/su_max 0.001
_refine_ls_structure_factor_coef Fsqd
_refine_ls_weighting_details 'calc w=1/[\s^2^(Fo^2^)+(0.0497P)^2^+3.2765P] where P=(Fo^2^+2Fc^2^)/3'
_refine_ls_weighting_scheme calc
_refine_ls_wR_factor_ref 0.0678
_reflns_number_gt 2157
_reflns_number_total 2189
_reflns_threshold_expression I>2\s(I)
_cod_data_source_file eg3026.cif
_cod_data_source_block I
_cod_original_cell_volume 5201.7(14)
_cod_database_code 2017423
_cod_database_fobs_code 2017423

loop_
_symmetry_equiv_pos_as_xyz
'x, y, z'
'-x, -y, z'
'-x+1/4, y+1/4, z+1/4'
'x+3/4, -y+3/4, z+1/4'
'x, y+1/2, z+1/2'
'-x, -y+1/2, z+1/2'
'-x+1/4, y+3/4, z+3/4'
'x+3/4, -y+5/4, z+3/4'
'x+1/2, y, z+1/2'
'-x+1/2, -y, z+1/2'
'-x+3/4, y+1/4, z+3/4'
'x+5/4, -y+3/4, z+3/4'
'x+1/2, y+1/2, z'
'-x+1/2, -y+1/2, z'
'-x+3/4, y+3/4, z+1/4'
'x+5/4, -y+5/4, z+1/4'

loop_
_atom_site_type_symbol
_atom_site_label
_atom_site_fract_x
_atom_site_fract_y
_atom_site_fract_z
_atom_site_U_iso_or_equiv
_atom_site_adp_type
_atom_site_calc_flag
_atom_site_refinement_flags
_atom_site_occupancy
_atom_site_disorder_assembly
_atom_site_disorder_group
Zn Zn1 0.5 0.5 0.15366(4) 0.02374(13) Uani d S 1 . .
Cl Cl1 0.38859(4) 0.516648(14) 0.00346(10) 0.04152(18) Uani d . 1 . .
C C1 0.75803(14) 0.58751(5) 1.2215(4) 0.0270(5) Uani d . 1 . .
C C2 0.71742(14) 0.57952(5) 1.0452(3) 0.0255(5) Uani d . 1 . .
C C3 0.76203(14) 0.56792(4) 0.8980(4) 0.0259(4) Uani d . 1 . .
H H3 0.8209 0.5647 0.9086 0.031 Uiso calc R 1 . .
C C4 0.72149(15) 0.56110(4) 0.7366(3) 0.0263(4) Uani d . 1 . .
H H4 0.7525 0.554 0.6348 0.032 Uiso calc R 1 . .
C C5 0.63477(14) 0.56483(5) 0.7257(3) 0.0246(4) Uani d . 1 . .
C C6 0.58891(14) 0.57584(6) 0.8723(4) 0.0321(5) Uani d . 1 . .
H H6 0.5295 0.5778 0.8642 0.039 Uiso calc R 1 . .
C C7 0.63062(15) 0.58390(6) 1.0300(3) 0.0305(5) Uani d . 1 . .
H H7 0.6001 0.5924 1.1283 0.037 Uiso calc R 1 . .
C C8 0.64289(18) 0.50414(5) 0.5165(4) 0.0356(6) Uani d . 1 . .
H H8A 0.6227 0.4866 0.4484 0.053 Uiso calc R 1 . .
H H8B 0.6388 0.5001 0.6471 0.053 Uiso calc R 1 . .
H H8C 0.7017 0.5081 0.4844 0.053 Uiso calc R 1 . .
C C9 0.59046(14) 0.53078(4) 0.4701(3) 0.0250(4) Uani d . 1 . .
C C10 0.53203(13) 0.57535(4) 0.4742(3) 0.0249(4) Uani d . 1 . .
C C11 0.51341(16) 0.60743(5) 0.5204(4) 0.0321(5) Uani d . 1 . .
H H11A 0.4682 0.6082 0.6108 0.048 Uiso calc R 1 . .
H H11B 0.4958 0.6182 0.4104 0.048 Uiso calc R 1 . .
H H11C 0.5641 0.6169 0.5701 0.048 Uiso calc R 1 . .
N N1 0.53600(12) 0.53250(4) 0.3363(3) 0.0259(4) Uani d . 1 . .
N N2 0.49881(11) 0.56078(4) 0.3381(3) 0.0256(4) Uani d . 1 . .
N N3 0.58990(12) 0.55756(4) 0.5624(3) 0.0243(4) Uani d . 1 . .
O O1 0.83617(11) 0.57818(4) 1.2366(3) 0.0379(4) Uani d . 1 . .
H H1 0.855 0.583 1.3393 0.057 Uiso calc R 1 . .
O O2 0.72146(13) 0.60109(4) 1.3419(3) 0.0388(4) Uani d . 1 . .
O O3 0.40044(12) 0.59201(4) 0.0514(2) 0.0339(4) Uani d D 1 . .
H H3A 0.426(2) 0.5790(6) 0.113(5) 0.054(10) Uiso d D 1 . .
H H3B 0.423(2) 0.6088(5) 0.068(5) 0.056(11) Uiso d D 1 . .

loop_
_atom_site_aniso_label
_atom_site_aniso_U_11
_atom_site_aniso_U_22
_atom_site_aniso_U_33
_atom_site_aniso_U_12
_atom_site_aniso_U_13
_atom_site_aniso_U_23
Zn1 0.02843(19) 0.02259(17) 0.02020(19) 0.00080(13) 0 0
Cl1 0.0411(3) 0.0437(3) 0.0397(4) 0.0097(2) -0.0151(3) -0.0036(3)
C1 0.0324(12) 0.0250(10) 0.0235(13) -0.0014(7) -0.0024(9) 0.0031(9)
C2 0.0297(12) 0.0233(10) 0.0236(12) -0.0021(8) -0.0018(9) 0.0038(8)
C3 0.0248(11) 0.0254(9) 0.0274(12) 0.0005(7) -0.0017(9) 0.0010(11)
C4 0.0284(11) 0.0253(9) 0.0252(11) 0.0022(8) 0.0009(9) 0.0000(9)
C5 0.0274(10) 0.0253(9) 0.0213(11) -0.0018(8) -0.0030(9) -0.0012(8)
C6 0.0239(10) 0.0432(12) 0.0292(13) 0.0015(9) 0.0011(9) -0.0017(10)
C7 0.0278(11) 0.0396(11) 0.0242(12) 0.0026(9) 0.0006(9) -0.0009(9)
C8 0.0425(14) 0.0280(10) 0.0363(15) 0.0063(9) -0.0098(12) -0.0036(10)
C9 0.0294(11) 0.0225(9) 0.0233(11) -0.0015(7) -0.0032(8) -0.0015(8)
C10 0.0251(10) 0.0242(9) 0.0255(11) 0.0003(8) -0.0008(9) -0.0004(9)
C11 0.0358(11) 0.0244(11) 0.0361(13) 0.0025(8) -0.0021(10) -0.0042(9)
N1 0.0305(10) 0.0224(8) 0.0247(9) 0.0008(7) -0.0027(7) 0.0004(7)
N2 0.0292(10) 0.0210(9) 0.0266(11) 0.0016(6) -0.0021(7) 0.0005(7)
N3 0.0259(9) 0.0229(8) 0.0240(10) -0.0005(7) -0.0030(7) -0.0008(7)
O1 0.0323(9) 0.0528(10) 0.0286(9) 0.0053(7) -0.0082(7) -0.0047(8)
O2 0.0427(10) 0.0469(10) 0.0267(9) 0.0105(8) -0.0068(8) -0.0059(8)
O3 0.0348(9) 0.0363(9) 0.0305(10) -0.0008(7) -0.0092(7) 0.0010(7)

loop_
_atom_type_symbol
_atom_type_description
_atom_type_scat_dispersion_real
_atom_type_scat_dispersion_imag
_atom_type_scat_source
C C 0.0033 0.0016 'International Tables Vol C Tables 4.2.6.8 and 6.1.1.4'
H H 0 0 'International Tables Vol C Tables 4.2.6.8 and 6.1.1.4'
Cl Cl 0.1484 0.1585 'International Tables Vol C Tables 4.2.6.8 and 6.1.1.4'
N N 0.0061 0.0033 'International Tables Vol C Tables 4.2.6.8 and 6.1.1.4'
O O 0.0106 0.006 'International Tables Vol C Tables 4.2.6.8 and 6.1.1.4'
Zn Zn 0.2839 1.4301 'International Tables Vol C Tables 4.2.6.8 and 6.1.1.4'

loop_
_geom_angle_atom_site_label_1
_geom_angle_atom_site_label_2
_geom_angle_atom_site_label_3
_geom_angle_site_symmetry_1
_geom_angle_site_symmetry_3
_geom_angle
_geom_angle_publ_flag
N1 Zn1 N1 . 2_665 98.31(11) ?
N1 Zn1 Cl1 . 2_665 109.82(6) ?
N1 Zn1 Cl1 2_665 2_665 108.28(6) ?
N1 Zn1 Cl1 . . 108.28(6) ?
N1 Zn1 Cl1 2_665 . 109.82(6) ?
Cl1 Zn1 Cl1 2_665 . 120.13(4) ?
O2 C1 O1 . . 123.0(2) ?
O2 C1 C2 . . 122.9(2) ?
O1 C1 C2 . . 114.0(2) ?
C3 C2 C7 . . 119.4(2) ?
C3 C2 C1 . . 122.9(2) ?
C7 C2 C1 . . 117.6(2) ?
C4 C3 C2 . . 120.7(2) ?
C4 C3 H3 . . 119.6 ?
C2 C3 H3 . . 119.6 ?
C3 C4 C5 . . 119.0(2) ?
C3 C4 H4 . . 120.5 ?
C5 C4 H4 . . 120.5 ?
C6 C5 C4 . . 121.1(2) ?
C6 C5 N3 . . 117.94(19) ?
C4 C5 N3 . . 120.9(2) ?
C7 C6 C5 . . 119.4(2) ?
C7 C6 H6 . . 120.3 ?
C5 C6 H6 . . 120.3 ?
C6 C7 C2 . . 120.3(2) ?
C6 C7 H7 . . 119.9 ?
C2 C7 H7 . . 119.9 ?
C9 C8 H8A . . 109.5 ?
C9 C8 H8B . . 109.5 ?
H8A C8 H8B . . 109.5 ?
C9 C8 H8C . . 109.5 ?
H8A C8 H8C . . 109.5 ?
H8B C8 H8C . . 109.5 ?
N1 C9 N3 . . 108.45(18) ?
N1 C9 C8 . . 126.0(2) ?
N3 C9 C8 . . 125.6(2) ?
N2 C10 N3 . . 110.31(17) ?
N2 C10 C11 . . 124.6(2) ?
N3 C10 C11 . . 125.0(2) ?
C10 C11 H11A . . 109.5 ?
C10 C11 H11B . . 109.5 ?
H11A C11 H11B . . 109.5 ?
C10 C11 H11C . . 109.5 ?
H11A C11 H11C . . 109.5 ?
H11B C11 H11C . . 109.5 ?
C9 N1 N2 . . 109.00(18) ?
C9 N1 Zn1 . . 129.27(15) ?
N2 N1 Zn1 . . 121.64(15) ?
C10 N2 N1 . . 106.56(18) ?
C9 N3 C10 . . 105.68(18) ?
C9 N3 C5 . . 127.41(18) ?
C10 N3 C5 . . 126.73(17) ?
C1 O1 H1 . . 109.5 ?
H3A O3 H3B . . 109(3) ?

loop_
_geom_bond_atom_site_label_1
_geom_bond_atom_site_label_2
_geom_bond_site_symmetry_2
_geom_bond_distance
_geom_bond_publ_flag
Zn1 N1 . 2.0550(19) ?
Zn1 N1 2_665 2.0550(19) ?
Zn1 Cl1 2_665 2.2147(7) ?
Zn1 Cl1 . 2.2147(7) ?
C1 O2 . 1.220(3) ?
C1 O1 . 1.314(3) ?
C1 C2 . 1.492(3) ?
C2 C3 . 1.393(3) ?
C2 C7 . 1.398(3) ?
C3 C4 . 1.385(4) ?
C3 H3 . 0.95 ?
C4 C5 . 1.390(3) ?
C4 H4 . 0.95 ?
C5 C6 . 1.391(3) ?
C5 N3 . 1.434(3) ?
C6 C7 . 1.383(3) ?
C6 H6 . 0.95 ?
C7 H7 . 0.95 ?
C8 C9 . 1.488(3) ?
C8 H8A . 0.98 ?
C8 H8B . 0.98 ?
C8 H8C . 0.98 ?
C9 N1 . 1.313(3) ?
C9 N3 . 1.371(3) ?
C10 N2 . 1.304(3) ?
C10 N3 . 1.376(3) ?
C10 C11 . 1.496(3) ?
C11 H11A . 0.98 ?
C11 H11B . 0.98 ?
C11 H11C . 0.98 ?
N1 N2 . 1.390(3) ?
O1 H1 . 0.84 ?
O3 H3A . 0.843(18) ?
O3 H3B . 0.840(18) ?

loop_
_geom_hbond_atom_site_label_D
_geom_hbond_atom_site_label_H
_geom_hbond_atom_site_label_A
_geom_hbond_site_symmetry_A
_geom_hbond_distance_DH
_geom_hbond_distance_HA
_geom_hbond_distance_DA
_geom_hbond_angle_DHA
O3 H3A N2 . 0.843(18) 2.17(2) 2.971(3) 158(3)
O3 H3B O2 8_453 0.840(18) 1.949(19) 2.787(3) 176(4)
O1 H1 O3 9_556 0.84 1.77 2.605(3) 176
